data_7033114
loop_
_publ_author_name
'Bagh, Bidraha'
'McKinty, Adam M.'
'Lough, Alan J.'
'Stephan, Douglas W.'

_publ_section_title
;
 1,2,3-Triazolylidene ruthenium(ii)-cyclometalated complexes and olefin
 selective hydrogenation catalysis.
;
_journal_issue 6
_journal_name_full 'Dalton transactions (Cambridge, England : 2003)'
_journal_page_first 2712
_journal_page_last 2723
_journal_paper_doi 10.1039/c4dt03156c
_journal_volume 44
_journal_year 2015
_chemical_formula_sum 'C53 H79 Cl F3 N3 P2 Ru'
_chemical_formula_weight 1013.65
_chemical_name_systematic
; 
 ? 
;
_space_group_crystal_system monoclinic
_space_group_IT_number 15
_space_group_name_Hall '-C 2yc'
_space_group_name_H-M_alt 'C 1 2/c 1'
_symmetry_space_group_name_Hall '-C 2yc'
_symmetry_space_group_name_H-M 'C 1 2/c 1'
_atom_sites_solution_hydrogens geom
_audit_creation_method SHELXL-2013
_cell_angle_alpha 90
_cell_angle_beta 109.133(2)
_cell_angle_gamma 90
_cell_formula_units_Z 8
_cell_length_a 47.5913(18)
_cell_length_b 12.0866(4)
_cell_length_c 18.8343(7)
_cell_measurement_reflns_used 8645
_cell_measurement_temperature 147(2)
_cell_measurement_theta_max 66.47
_cell_measurement_theta_min 3.79
_cell_volume 10235.4(7)
_computing_cell_refinement APEX2
_computing_data_collection 'APEX2 (Bruker, 2007)'
_computing_data_reduction 'SAINT (Bruker, 2007)'
_computing_molecular_graphics 'PLATON (Spek, 2009)'
_computing_publication_material 'SHELXTL (Sheldrick, 2008)'
_computing_structure_refinement 'SHELXL-2013 (Sheldrick, 2013)'
_computing_structure_solution 'SHELXS-97 (Sheldrick, 2008)'
_diffrn_ambient_temperature 147(2)
_diffrn_measured_fraction_theta_full 0.951
_diffrn_measured_fraction_theta_max 0.971
_diffrn_measurement_device_type 'Bruker Kappa APEX-DUO CCD'
_diffrn_measurement_method '\f and \w scans'
_diffrn_radiation_type CuK\a
_diffrn_radiation_wavelength 1.54178
_diffrn_reflns_av_R_equivalents 0.0444
_diffrn_reflns_av_unetI/netI 0.0387
_diffrn_reflns_Laue_measured_fraction_full 0.951
_diffrn_reflns_Laue_measured_fraction_max 0.971
_diffrn_reflns_limit_h_max 56
_diffrn_reflns_limit_h_min -56
_diffrn_reflns_limit_k_max 14
_diffrn_reflns_limit_k_min -10
_diffrn_reflns_limit_l_max 21
_diffrn_reflns_limit_l_min -22
_diffrn_reflns_number 32954
_diffrn_reflns_point_group_measured_fraction_full 0.951
_diffrn_reflns_point_group_measured_fraction_max 0.971
_diffrn_reflns_theta_full 67.679
_diffrn_reflns_theta_max 66.659
_diffrn_reflns_theta_min 3.787
_diffrn_source 'Bruker ImuS with multi-layer optics'
_exptl_absorpt_coefficient_mu 3.934
_exptl_absorpt_correction_T_max 0.7528
_exptl_absorpt_correction_T_min 0.6829
_exptl_absorpt_correction_type multi-scan
_exptl_absorpt_process_details 'SADABS (Sheldrick, 1996)'
_exptl_crystal_colour brown
_exptl_crystal_density_diffrn 1.316
_exptl_crystal_description block
_exptl_crystal_F_000 4288
_exptl_crystal_size_max 0.030
_exptl_crystal_size_mid 0.030
_exptl_crystal_size_min 0.020
_refine_diff_density_max 0.861
_refine_diff_density_min -0.598
_refine_diff_density_rms 0.061
_refine_ls_extinction_method none
_refine_ls_goodness_of_fit_ref 1.017
_refine_ls_hydrogen_treatment constr
_refine_ls_matrix_type full
_refine_ls_number_parameters 603
_refine_ls_number_reflns 8813
_refine_ls_number_restraints 36
_refine_ls_restrained_S_all 1.018
_refine_ls_R_factor_all 0.0456
_refine_ls_R_factor_gt 0.0349
_refine_ls_shift/su_max 0.001
_refine_ls_shift/su_mean 0.000
_refine_ls_structure_factor_coef Fsqd
_refine_ls_weighting_details 'w=1/[\s^2^(Fo^2^)+(0.0307P)^2^+23.6096P] where P=(Fo^2^+2Fc^2^)/3'
_refine_ls_weighting_scheme calc
_refine_ls_wR_factor_gt 0.0763
_refine_ls_wR_factor_ref 0.0811
_reflns_Friedel_coverage 0.000
_reflns_number_gt 7472
_reflns_number_total 8813
_reflns_threshold_expression 'I > 2\s(I)'
_cod_data_source_file c4dt03156c1.cif
_cod_data_source_block d13220
_cod_depositor_comments 'Adding full bibliography for 7033114--7033118.cif.'
_cod_original_cell_volume 10235.3(7)
_cod_database_code 7033114
_shelx_space_group_comment
; 
The symmetry employed for this shelxl refinement is uniquely defined 
by the following loop, which should always be used as a source of 
symmetry information in preference to the above space-group names. 
They are only intended as comments. 
;
_shelx_estimated_absorpt_t_min 0.891
_shelx_estimated_absorpt_t_max 0.925
_shelxl_version_number 2013-3

loop_
_space_group_symop_operation_xyz
'x, y, z'
'-x, y, -z+1/2'
'x+1/2, y+1/2, z'
'-x+1/2, y+1/2, -z+1/2'
'-x, -y, -z'
'x, -y, z-1/2'
'-x+1/2, -y+1/2, -z'
'x+1/2, -y+1/2, z-1/2'

loop_
_atom_site_label
_atom_site_type_symbol
_atom_site_fract_x
_atom_site_fract_y
_atom_site_fract_z
_atom_site_U_iso_or_equiv
_atom_site_adp_type
_atom_site_occupancy
_atom_site_site_symmetry_order
_atom_site_calc_flag
_atom_site_refinement_flags_posn
_atom_site_refinement_flags_adp
_atom_site_refinement_flags_occupancy
_atom_site_disorder_assembly
_atom_site_disorder_group
Ru1 Ru 0.11820(2) 0.85654(2) 0.11009(2) 0.01739(7) Uani 1 1 d . . . . .
Cl1 Cl 0.11681(2) 0.94827(6) -0.00903(4) 0.02773(15) Uani 1 1 d . . . . .
P1 P 0.07371(2) 0.76056(6) 0.04562(4) 0.02384(16) Uani 1 1 d D . . . .
P2 P 0.16829(2) 0.92201(6) 0.16338(4) 0.02126(15) Uani 1 1 d . . . . .
C17 C 0.07656(8) 1.2809(3) 0.1263(2) 0.0512(10) Uani 0.883(7) 1 d D . P A 1
F1 F 0.06717(11) 1.3532(2) 0.1661(3) 0.1029(18) Uani 0.883(7) 1 d D . P A 1
F2 F 0.05651(8) 1.2796(2) 0.05905(19) 0.0957(16) Uani 0.883(7) 1 d D . P A 1
F3 F 0.10034(6) 1.3330(2) 0.1197(2) 0.0823(13) Uani 0.883(7) 1 d D . P A 1
C17A C 0.07656(8) 1.2809(3) 0.1263(2) 0.0512(10) Uani 0.117(7) 1 d D . P A 2
F1A F 0.0965(3) 1.3507(15) 0.1684(13) 0.113(12) Uiso 0.117(7) 1 d D . P A 2
F2A F 0.05055(19) 1.3276(11) 0.1154(10) 0.033(5) Uiso 0.117(7) 1 d D . P A 2
F3A F 0.0820(5) 1.288(2) 0.0612(7) 0.112(12) Uiso 0.117(7) 1 d D . P A 2
N1 N 0.12178(5) 0.69085(19) 0.24546(13) 0.0252(5) Uani 1 1 d . . . . .
N2 N 0.11328(6) 0.6911(2) 0.30724(14) 0.0306(6) Uani 1 1 d . . . . .
N3 N 0.10394(5) 0.7937(2) 0.30962(13) 0.0267(5) Uani 1 1 d . . . . .
C1 C 0.11748(6) 0.7896(2) 0.20669(15) 0.0216(6) Uani 1 1 d . . . . .
C2 C 0.13240(7) 0.5855(2) 0.22751(17) 0.0313(7) Uani 1 1 d . . . . .
H2A H 0.1358 0.5926 0.1785 0.038 Uiso 1 1 calc R U . . .
H2B H 0.1166 0.5295 0.2215 0.038 Uiso 1 1 calc R U . . .
C3 C 0.16079(7) 0.5435(3) 0.28514(18) 0.0343(7) Uani 1 1 d . . . . .
C4 C 0.17014(9) 0.4377(3) 0.2761(2) 0.0577(11) Uani 1 1 d . . . . .
H4A H 0.1585 0.3929 0.2357 0.069 Uiso 1 1 calc R U . . .
C5 C 0.19658(10) 0.3967(4) 0.3259(3) 0.0756(14) Uani 1 1 d . . . . .
H5A H 0.2030 0.3243 0.3193 0.091 Uiso 1 1 calc R U . . .
C6 C 0.21330(9) 0.4609(4) 0.3847(3) 0.0637(12) Uani 1 1 d . . . . .
H6A H 0.2313 0.4328 0.4187 0.076 Uiso 1 1 calc R U . . .
C7 C 0.20406(8) 0.5650(3) 0.3942(2) 0.0519(10) Uani 1 1 d . . . . .
H7A H 0.2156 0.6092 0.4351 0.062 Uiso 1 1 calc R U . . .
C8 C 0.17784(7) 0.6065(3) 0.3442(2) 0.0420(8) Uani 1 1 d . . . . .
H8A H 0.1716 0.6793 0.3509 0.050 Uiso 1 1 calc R U . . .
C9 C 0.09235(8) 0.8227(3) 0.37002(18) 0.0423(8) Uani 1 1 d . . . . .
H9A H 0.0935 0.7581 0.4023 0.063 Uiso 1 1 calc R U . . .
H9B H 0.0716 0.8465 0.3484 0.063 Uiso 1 1 calc R U . . .
H9C H 0.1042 0.8831 0.3999 0.063 Uiso 1 1 calc R U . . .
C10 C 0.10601(6) 0.8559(2) 0.25174(15) 0.0237(6) Uani 1 1 d . . . . .
C11 C 0.09744(6) 0.9674(2) 0.22755(16) 0.0256(6) Uani 1 1 d . . . . .
C12 C 0.08891(7) 1.0509(2) 0.26707(19) 0.0328(7) Uani 1 1 d . U . . .
H12A H 0.0878 1.0370 0.3157 0.039 Uiso 1 1 calc R U . . .
C13 C 0.08209(7) 1.1547(3) 0.2347(2) 0.0410(8) Uani 1 1 d . U . . .
H13A H 0.0767 1.2138 0.2608 0.049 Uiso 1 1 calc R U . . .
C14 C 0.08343(7) 1.1693(3) 0.1617(2) 0.0371(8) Uani 1 1 d . U . . .
C15 C 0.09215(7) 1.0868(2) 0.12331(18) 0.0324(7) Uani 1 1 d . U . . .
H15A H 0.0924 1.1012 0.0740 0.039 Uiso 1 1 calc R U . . .
C16 C 0.10065(6) 0.9820(2) 0.15496(17) 0.0298(7) Uani 1 1 d . . . . .
C21 C 0.05207(6) 0.7000(2) 0.10234(17) 0.0295(7) Uani 1 1 d . . . . .
H21A H 0.0673 0.6746 0.1500 0.035 Uiso 1 1 calc R U . . .
C22 C 0.03245(7) 0.5977(3) 0.0716(2) 0.0380(8) Uani 1 1 d . . . . .
H22A H 0.0167 0.6171 0.0239 0.046 Uiso 1 1 calc R U . . .
H22B H 0.0448 0.5381 0.0609 0.046 Uiso 1 1 calc R U . . .
C23 C 0.01810(8) 0.5563(3) 0.1284(2) 0.0446(9) Uani 1 1 d . . . . .
H23A H 0.0050 0.4926 0.1067 0.053 Uiso 1 1 calc R U . . .
H23B H 0.0338 0.5305 0.1743 0.053 Uiso 1 1 calc R U . . .
C24 C 0.00007(7) 0.6460(3) 0.1490(2) 0.0431(8) Uani 1 1 d . . . . .
H24A H -0.0087 0.6170 0.1861 0.052 Uiso 1 1 calc R U . . .
H24B H -0.0164 0.6691 0.1037 0.052 Uiso 1 1 calc R U . . .
C25 C 0.01978(7) 0.7455(3) 0.18210(18) 0.0384(8) Uani 1 1 d . . . . .
H25A H 0.0354 0.7235 0.2292 0.046 Uiso 1 1 calc R U . . .
H25B H 0.0077 0.8045 0.1942 0.046 Uiso 1 1 calc R U . . .
C26 C 0.03423(6) 0.7894(3) 0.12624(17) 0.0309(7) Uani 1 1 d . . . . .
H26A H 0.0476 0.8517 0.1495 0.037 Uiso 1 1 calc R U . . .
H26B H 0.0186 0.8179 0.0812 0.037 Uiso 1 1 calc R U . . .
C31 C 0.08873(9) 0.6339(3) 0.0156(3) 0.0251(9) Uani 0.741(4) 1 d D U P B 1
H31A H 0.0926 0.5791 0.0574 0.030 Uiso 0.741(4) 1 calc R U P B 1
C32 C 0.11923(8) 0.6695(3) 0.0112(2) 0.0284(9) Uani 0.741(4) 1 d D U P B 1
H32A H 0.1163 0.7248 -0.0293 0.034 Uiso 0.741(4) 1 calc R U P B 1
H32B H 0.1310 0.7047 0.0593 0.034 Uiso 0.741(4) 1 calc R U P B 1
C33 C 0.13630(9) 0.5710(4) -0.0040(3) 0.0438(12) Uani 0.741(4) 1 d D U P B 1
H33A H 0.1408 0.5185 0.0386 0.053 Uiso 0.741(4) 1 calc R U P B 1
H33B H 0.1554 0.5965 -0.0088 0.053 Uiso 0.741(4) 1 calc R U P B 1
C34 C 0.11781(12) 0.5123(6) -0.0767(3) 0.068(2) Uani 0.741(4) 1 d D U P B 1
H34A H 0.1149 0.5628 -0.1199 0.082 Uiso 0.741(4) 1 calc R U P B 1
H34B H 0.1287 0.4463 -0.0848 0.082 Uiso 0.741(4) 1 calc R U P B 1
C35 C 0.08782(10) 0.4775(4) -0.0724(3) 0.0441(12) Uani 0.741(4) 1 d D U P B 1
H35A H 0.0760 0.4429 -0.1205 0.053 Uiso 0.741(4) 1 calc R U P B 1
H35B H 0.0908 0.4216 -0.0322 0.053 Uiso 0.741(4) 1 calc R U P B 1
C36 C 0.07085(9) 0.5749(3) -0.0564(2) 0.0325(10) Uani 0.741(4) 1 d D U P B 1
H36A H 0.0518 0.5486 -0.0517 0.039 Uiso 0.741(4) 1 calc R U P B 1
H36B H 0.0662 0.6275 -0.0990 0.039 Uiso 0.741(4) 1 calc R U P B 1
C31A C 0.0846(3) 0.6534(8) -0.0113(6) 0.042(5) Uiso 0.259(4) 1 d D . P B 2
H31B H 0.0660 0.6102 -0.0361 0.051 Uiso 0.259(4) 1 calc R U P B 2
C32A C 0.1063(3) 0.5705(10) 0.0410(5) 0.082(3) Uiso 0.259(4) 1 d D U P B 2
H32C H 0.1252 0.6086 0.0676 0.099 Uiso 0.259(4) 1 calc R U P B 2
H32D H 0.0977 0.5437 0.0792 0.099 Uiso 0.259(4) 1 calc R U P B 2
C33A C 0.1125(3) 0.4721(9) -0.0019(8) 0.082(3) Uiso 0.259(4) 1 d D U P B 2
H33C H 0.0939 0.4296 -0.0248 0.099 Uiso 0.259(4) 1 calc R U P B 2
H33D H 0.1272 0.4226 0.0332 0.099 Uiso 0.259(4) 1 calc R U P B 2
C34A C 0.1246(3) 0.5122(13) -0.0637(8) 0.082(3) Uiso 0.259(4) 1 d D U P B 2
H34C H 0.1439 0.5502 -0.0405 0.099 Uiso 0.259(4) 1 calc R U P B 2
H34D H 0.1280 0.4478 -0.0924 0.099 Uiso 0.259(4) 1 calc R U P B 2
C35A C 0.1028(3) 0.5909(12) -0.1164(6) 0.082(3) Uiso 0.259(4) 1 d D U P B 2
H35C H 0.1112 0.6180 -0.1548 0.099 Uiso 0.259(4) 1 calc R U P B 2
H35D H 0.0841 0.5507 -0.1427 0.099 Uiso 0.259(4) 1 calc R U P B 2
C36A C 0.0958(3) 0.6884(8) -0.0748(7) 0.082(3) Uiso 0.259(4) 1 d D U P B 2
H36C H 0.0806 0.7352 -0.1106 0.099 Uiso 0.259(4) 1 calc R U P B 2
H36D H 0.1140 0.7336 -0.0538 0.099 Uiso 0.259(4) 1 calc R U P B 2
C41 C 0.04755(6) 0.8271(2) -0.03885(16) 0.0263(6) Uani 1 1 d . . . . .
H41A H 0.0584 0.8290 -0.0762 0.032 Uiso 1 1 calc R U . . .
C42 C 0.01799(6) 0.7682(3) -0.07983(17) 0.0326(7) Uani 1 1 d . . . . .
H42A H 0.0219 0.6897 -0.0884 0.039 Uiso 1 1 calc R U . . .
H42B H 0.0049 0.7705 -0.0483 0.039 Uiso 1 1 calc R U . . .
C43 C 0.00259(7) 0.8245(3) -0.15476(17) 0.0379(8) Uani 1 1 d . . . . .
H43A H 0.0151 0.8171 -0.1874 0.046 Uiso 1 1 calc R U . . .
H43B H -0.0166 0.7871 -0.1801 0.046 Uiso 1 1 calc R U . . .
C44 C -0.00301(7) 0.9454(3) -0.14500(18) 0.0389(8) Uani 1 1 d . . . . .
H44A H -0.0174 0.9530 -0.1175 0.047 Uiso 1 1 calc R U . . .
H44B H -0.0118 0.9804 -0.1950 0.047 Uiso 1 1 calc R U . . .
C45 C 0.02582(7) 1.0045(3) -0.10161(18) 0.0366(7) Uani 1 1 d . . . . .
H45A H 0.0214 1.0822 -0.0926 0.044 Uiso 1 1 calc R U . . .
H45B H 0.0393 1.0050 -0.1321 0.044 Uiso 1 1 calc R U . . .
C46 C 0.04143(6) 0.9480(2) -0.02637(16) 0.0292(6) Uani 1 1 d . . . . .
H46A H 0.0604 0.9863 -0.0004 0.035 Uiso 1 1 calc R U . . .
H46B H 0.0287 0.9527 0.0060 0.035 Uiso 1 1 calc R U . . .
C51 C 0.17961(6) 1.0489(2) 0.12299(17) 0.0270(6) Uani 1 1 d . . . . .
H51A H 0.1770 1.0290 0.0697 0.032 Uiso 1 1 calc R U . . .
C52 C 0.15945(8) 1.1494(3) 0.1175(2) 0.0448(9) Uani 1 1 d . . . . .
H52A H 0.1385 1.1271 0.0931 0.054 Uiso 1 1 calc R U . . .
H52B H 0.1616 1.1762 0.1687 0.054 Uiso 1 1 calc R U . . .
C53 C 0.16704(9) 1.2428(3) 0.0725(3) 0.0588(11) Uani 1 1 d . . . . .
H53A H 0.1540 1.3071 0.0715 0.071 Uiso 1 1 calc R U . . .
H53B H 0.1632 1.2181 0.0201 0.071 Uiso 1 1 calc R U . . .
C54 C 0.19948(9) 1.2779(3) 0.1065(2) 0.0546(10) Uani 1 1 d . . . . .
H54A H 0.2041 1.3357 0.0746 0.066 Uiso 1 1 calc R U . . .
H54B H 0.2029 1.3096 0.1571 0.066 Uiso 1 1 calc R U . . .
C55 C 0.21977(8) 1.1796(3) 0.1122(2) 0.0433(8) Uani 1 1 d . . . . .
H55A H 0.2406 1.2027 0.1374 0.052 Uiso 1 1 calc R U . . .
H55B H 0.2180 1.1538 0.0611 0.052 Uiso 1 1 calc R U . . .
C56 C 0.21225(7) 1.0841(3) 0.15630(18) 0.0344(7) Uani 1 1 d . . . . .
H56A H 0.2164 1.1071 0.2092 0.041 Uiso 1 1 calc R U . . .
H56B H 0.2252 1.0201 0.1560 0.041 Uiso 1 1 calc R U . . .
C61 C 0.19532(6) 0.8202(2) 0.14871(16) 0.0265(6) Uani 1 1 d . . . . .
H61A H 0.2156 0.8501 0.1756 0.032 Uiso 1 1 calc R U . . .
C62 C 0.19373(7) 0.7078(2) 0.18268(17) 0.0317(7) Uani 1 1 d . . . . .
H62A H 0.1741 0.6739 0.1565 0.038 Uiso 1 1 calc R U . . .
H62B H 0.1956 0.7169 0.2363 0.038 Uiso 1 1 calc R U . . .
C63 C 0.21836(8) 0.6308(3) 0.1765(2) 0.0461(9) Uani 1 1 d . . . . .
H63A H 0.2380 0.6617 0.2059 0.055 Uiso 1 1 calc R U . . .
H63B H 0.2163 0.5576 0.1978 0.055 Uiso 1 1 calc R U . . .
C64 C 0.21669(9) 0.6174(3) 0.0951(2) 0.0520(10) Uani 1 1 d . . . . .
H64A H 0.2336 0.5717 0.0926 0.062 Uiso 1 1 calc R U . . .
H64B H 0.1981 0.5785 0.0669 0.062 Uiso 1 1 calc R U . . .
C65 C 0.21752(9) 0.7283(3) 0.0590(2) 0.0553(10) Uani 1 1 d . . . . .
H65A H 0.2149 0.7173 0.0051 0.066 Uiso 1 1 calc R U . . .
H65B H 0.2372 0.7629 0.0831 0.066 Uiso 1 1 calc R U . . .
C66 C 0.19316(8) 0.8062(3) 0.06624(19) 0.0394(8) Uani 1 1 d . . . . .
H66A H 0.1952 0.8793 0.0447 0.047 Uiso 1 1 calc R U . . .
H66B H 0.1734 0.7757 0.0374 0.047 Uiso 1 1 calc R U . . .
C71 C 0.18150(6) 0.9351(3) 0.26794(16) 0.0280(6) Uani 1 1 d . . . . .
H71A H 0.1712 0.8741 0.2856 0.034 Uiso 1 1 calc R U . . .
C72 C 0.21472(7) 0.9191(3) 0.31193(16) 0.0330(7) Uani 1 1 d . . . . .
H72A H 0.2219 0.8502 0.2952 0.040 Uiso 1 1 calc R U . . .
H72B H 0.2263 0.9819 0.3020 0.040 Uiso 1 1 calc R U . . .
C73 C 0.21936(8) 0.9123(3) 0.39592(17) 0.0398(8) Uani 1 1 d . . . . .
H73A H 0.2093 0.8454 0.4060 0.048 Uiso 1 1 calc R U . . .
H73B H 0.2409 0.9049 0.4238 0.048 Uiso 1 1 calc R U . . .
C74 C 0.20749(8) 1.0124(3) 0.42417(19) 0.0486(9) Uani 1 1 d . . . . .
H74A H 0.2196 1.0778 0.4212 0.058 Uiso 1 1 calc R U . . .
H74B H 0.2094 1.0012 0.4776 0.058 Uiso 1 1 calc R U . . .
C75 C 0.17489(8) 1.0344(4) 0.3786(2) 0.0586(11) Uani 1 1 d . . . . .
H75A H 0.1684 1.1047 0.3954 0.070 Uiso 1 1 calc R U . . .
H75B H 0.1623 0.9741 0.3875 0.070 Uiso 1 1 calc R U . . .
C76 C 0.17075(7) 1.0414(3) 0.29462(18) 0.0415(8) Uani 1 1 d . . . . .
H76A H 0.1495 1.0533 0.2659 0.050 Uiso 1 1 calc R U . . .
H76B H 0.1821 1.1052 0.2852 0.050 Uiso 1 1 calc R U . . .

loop_
_atom_site_aniso_label
_atom_site_aniso_U_11
_atom_site_aniso_U_22
_atom_site_aniso_U_33
_atom_site_aniso_U_23
_atom_site_aniso_U_13
_atom_site_aniso_U_12
Ru1 0.01638(10) 0.01939(11) 0.01614(11) 0.00003(8) 0.00496(8) 0.00041(8)
Cl1 0.0280(3) 0.0339(4) 0.0213(3) 0.0068(3) 0.0081(3) -0.0003(3)
P1 0.0191(3) 0.0239(4) 0.0243(4) -0.0013(3) 0.0015(3) -0.0013(3)
P2 0.0181(3) 0.0254(4) 0.0201(4) -0.0009(3) 0.0060(3) -0.0017(3)
C17 0.045(2) 0.0324(19) 0.079(3) 0.0050(19) 0.024(2) 0.0050(16)
F1 0.173(4) 0.0410(16) 0.128(4) 0.0237(19) 0.095(4) 0.046(2)
F2 0.090(3) 0.0494(17) 0.100(3) 0.0327(17) -0.034(2) -0.0016(16)
F3 0.0572(18) 0.0481(17) 0.140(3) 0.0411(18) 0.030(2) -0.0067(13)
C17A 0.045(2) 0.0324(19) 0.079(3) 0.0050(19) 0.024(2) 0.0050(16)
N1 0.0252(12) 0.0272(12) 0.0225(13) 0.0042(10) 0.0070(10) -0.0008(10)
N2 0.0379(15) 0.0314(14) 0.0242(13) 0.0046(11) 0.0124(11) -0.0014(11)
N3 0.0315(13) 0.0322(14) 0.0176(12) -0.0014(10) 0.0098(10) -0.0052(10)
C1 0.0179(13) 0.0208(14) 0.0232(14) -0.0007(11) 0.0030(11) -0.0039(10)
C2 0.0325(17) 0.0267(16) 0.0351(18) 0.0024(13) 0.0115(14) 0.0033(13)
C3 0.0327(17) 0.0352(17) 0.0365(18) 0.0148(14) 0.0132(14) 0.0040(14)
C4 0.053(2) 0.046(2) 0.066(3) 0.0029(19) 0.008(2) 0.0157(18)
C5 0.063(3) 0.057(3) 0.092(4) 0.010(3) 0.006(3) 0.030(2)
C6 0.043(2) 0.071(3) 0.070(3) 0.032(2) 0.008(2) 0.020(2)
C7 0.038(2) 0.067(3) 0.045(2) 0.0170(19) 0.0049(17) 0.0021(18)
C8 0.0377(19) 0.0414(19) 0.043(2) 0.0117(16) 0.0081(16) 0.0036(15)
C9 0.066(2) 0.0406(19) 0.0297(18) -0.0023(14) 0.0291(17) -0.0072(17)
C10 0.0225(14) 0.0291(15) 0.0184(14) -0.0022(12) 0.0050(11) -0.0066(12)
C11 0.0220(14) 0.0254(15) 0.0262(15) 0.0005(12) 0.0034(12) -0.0059(11)
C12 0.0296(16) 0.0314(16) 0.0417(19) 0.0002(14) 0.0175(14) 0.0003(13)
C13 0.0328(17) 0.0307(17) 0.064(2) -0.0045(16) 0.0218(17) 0.0034(14)
C14 0.0216(15) 0.0349(17) 0.052(2) 0.0120(15) 0.0078(15) 0.0000(13)
C15 0.0281(16) 0.0305(16) 0.0352(17) 0.0014(13) 0.0059(13) -0.0039(13)
C16 0.0270(15) 0.0306(16) 0.0285(16) 0.0007(13) 0.0045(13) -0.0109(12)
C21 0.0233(15) 0.0296(16) 0.0294(16) 0.0046(13) 0.0002(13) -0.0050(12)
C22 0.0291(17) 0.0336(17) 0.048(2) -0.0010(15) 0.0083(15) -0.0085(14)
C23 0.0398(19) 0.043(2) 0.046(2) 0.0048(16) 0.0079(16) -0.0204(16)
C24 0.0340(18) 0.057(2) 0.0374(19) 0.0097(17) 0.0107(15) -0.0144(16)
C25 0.0347(18) 0.051(2) 0.0271(17) 0.0059(15) 0.0067(14) -0.0065(15)
C26 0.0267(15) 0.0366(17) 0.0272(16) 0.0050(13) 0.0059(13) -0.0051(13)
C31 0.0194(19) 0.020(2) 0.034(3) 0.0055(19) 0.0059(18) 0.0062(16)
C32 0.0219(19) 0.031(2) 0.030(2) -0.0087(16) 0.0052(17) -0.0035(15)
C33 0.027(2) 0.045(3) 0.057(3) -0.023(2) 0.011(2) 0.0017(18)
C34 0.046(3) 0.084(4) 0.080(4) -0.065(4) 0.029(3) -0.009(3)
C35 0.036(2) 0.041(3) 0.052(3) -0.024(2) 0.010(2) -0.0035(19)
C36 0.025(2) 0.035(2) 0.037(2) -0.0125(18) 0.0093(18) -0.0056(16)
C41 0.0201(14) 0.0351(16) 0.0211(15) -0.0011(12) 0.0031(12) -0.0003(12)
C42 0.0249(15) 0.0384(17) 0.0278(17) -0.0051(13) -0.0004(13) -0.0009(13)
C43 0.0250(16) 0.059(2) 0.0250(17) -0.0040(15) 0.0010(13) 0.0030(14)
C44 0.0262(16) 0.059(2) 0.0259(17) 0.0077(15) 0.0006(13) 0.0041(15)
C45 0.0265(16) 0.0448(19) 0.0350(18) 0.0109(15) 0.0054(14) 0.0040(14)
C46 0.0214(14) 0.0337(16) 0.0270(16) 0.0033(13) 0.0003(12) 0.0012(12)
C51 0.0257(15) 0.0286(15) 0.0278(16) -0.0010(12) 0.0102(13) -0.0039(12)
C52 0.0399(19) 0.0297(17) 0.067(3) 0.0061(17) 0.0203(18) 0.0006(15)
C53 0.055(2) 0.036(2) 0.083(3) 0.018(2) 0.020(2) 0.0023(17)
C54 0.062(2) 0.037(2) 0.069(3) 0.0067(18) 0.027(2) -0.0157(18)
C55 0.043(2) 0.045(2) 0.047(2) -0.0005(16) 0.0213(17) -0.0176(16)
C56 0.0283(16) 0.0370(17) 0.0372(18) 0.0015(14) 0.0097(14) -0.0081(13)
C61 0.0219(14) 0.0311(15) 0.0244(15) 0.0013(12) 0.0048(12) 0.0029(12)
C62 0.0307(16) 0.0355(17) 0.0275(16) 0.0054(13) 0.0075(13) 0.0007(13)
C63 0.0373(19) 0.042(2) 0.054(2) 0.0078(17) 0.0085(17) 0.0116(15)
C64 0.053(2) 0.042(2) 0.065(3) -0.0028(18) 0.025(2) 0.0183(17)
C65 0.062(3) 0.058(2) 0.060(3) -0.005(2) 0.040(2) 0.010(2)
C66 0.052(2) 0.0355(17) 0.0363(19) 0.0044(15) 0.0212(16) 0.0094(15)
C71 0.0247(15) 0.0383(17) 0.0213(15) -0.0028(13) 0.0080(12) -0.0075(12)
C72 0.0297(16) 0.0427(18) 0.0241(16) -0.0051(13) 0.0052(13) -0.0006(13)
C73 0.0419(19) 0.050(2) 0.0233(17) -0.0004(14) 0.0045(14) -0.0103(16)
C74 0.041(2) 0.079(3) 0.0239(18) -0.0130(17) 0.0090(15) -0.0060(18)
C75 0.038(2) 0.103(3) 0.037(2) -0.030(2) 0.0146(17) -0.005(2)
C76 0.0239(16) 0.066(2) 0.0330(18) -0.0185(17) 0.0068(14) -0.0021(15)

loop_
_atom_type_symbol
_atom_type_description
_atom_type_scat_dispersion_real
_atom_type_scat_dispersion_imag
_atom_type_scat_source
C C 0.0181 0.0091 'International Tables Vol C Tables 4.2.6.8 and 6.1.1.4'
H H 0.0000 0.0000 'International Tables Vol C Tables 4.2.6.8 and 6.1.1.4'
N N 0.0311 0.0180 'International Tables Vol C Tables 4.2.6.8 and 6.1.1.4'
F F 0.0727 0.0534 'International Tables Vol C Tables 4.2.6.8 and 6.1.1.4'
P P 0.2955 0.4335 'International Tables Vol C Tables 4.2.6.8 and 6.1.1.4'
Cl Cl 0.3639 0.7018 'International Tables Vol C Tables 4.2.6.8 and 6.1.1.4'
Ru Ru 0.0552 3.2960 'International Tables Vol C Tables 4.2.6.8 and 6.1.1.4'

loop_
_geom_angle_atom_site_label_1
_geom_angle_atom_site_label_2
_geom_angle_atom_site_label_3
_geom_angle
C1 Ru1 C16 78.05(11)
C1 Ru1 H32B 98.3
C16 Ru1 H32B 171.2
C1 Ru1 P1 89.38(8)
C16 Ru1 P1 99.05(8)
H32B Ru1 P1 72.7
C1 Ru1 P2 93.66(8)
C16 Ru1 P2 93.85(8)
H32B Ru1 P2 94.4
P1 Ru1 P2 167.09(2)
C1 Ru1 Cl1 176.42(8)
C16 Ru1 Cl1 98.56(8)
H32B Ru1 Cl1 84.9
P1 Ru1 Cl1 90.05(2)
P2 Ru1 Cl1 87.67(2)
C41 P1 C31 108.3(2)
C41 P1 C21 108.75(13)
C31 P1 C21 101.08(17)
C41 P1 C31A 92.5(4)
C21 P1 C31A 111.6(4)
C41 P1 Ru1 117.61(9)
C31 P1 Ru1 101.03(13)
C21 P1 Ru1 117.92(10)
C31A P1 Ru1 105.4(4)
C61 P2 C71 101.64(13)
C61 P2 C51 100.18(13)
C71 P2 C51 108.52(13)
C61 P2 Ru1 111.07(10)
C71 P2 Ru1 114.47(9)
C51 P2 Ru1 118.72(9)
F2 C17 F1 106.3(4)
F2 C17 F3 106.6(4)
F1 C17 F3 101.3(3)
F2 C17 C14 113.8(3)
F1 C17 C14 114.2(3)
F3 C17 C14 113.5(3)
N2 N1 C1 114.8(2)
N2 N1 C2 115.4(2)
C1 N1 C2 129.7(2)
N3 N2 N1 103.3(2)
N2 N3 C10 112.3(2)
N2 N3 C9 118.0(2)
C10 N3 C9 129.7(3)
N1 C1 C10 101.2(2)
N1 C1 Ru1 141.9(2)
C10 C1 Ru1 116.46(19)
N1 C2 C3 115.1(3)
N1 C2 H2A 108.5
C3 C2 H2A 108.5
N1 C2 H2B 108.5
C3 C2 H2B 108.5
H2A C2 H2B 107.5
C8 C3 C4 119.0(3)
C8 C3 C2 123.1(3)
C4 C3 C2 117.9(3)
C3 C4 C5 120.2(4)
C3 C4 H4A 119.9
C5 C4 H4A 119.9
C6 C5 C4 120.0(4)
C6 C5 H5A 120.0
C4 C5 H5A 120.0
C7 C6 C5 120.0(4)
C7 C6 H6A 120.0
C5 C6 H6A 120.0
C6 C7 C8 120.1(4)
C6 C7 H7A 120.0
C8 C7 H7A 120.0
C3 C8 C7 120.7(3)
C3 C8 H8A 119.6
C7 C8 H8A 119.6
N3 C9 H9A 109.5
N3 C9 H9B 109.5
H9A C9 H9B 109.5
N3 C9 H9C 109.5
H9A C9 H9C 109.5
H9B C9 H9C 109.5
N3 C10 C1 108.4(2)
N3 C10 C11 133.4(3)
C1 C10 C11 118.0(2)
C12 C11 C16 124.1(3)
C12 C11 C10 127.8(3)
C16 C11 C10 108.0(2)
C13 C12 C11 119.2(3)
C13 C12 H12A 120.4
C11 C12 H12A 120.4
C12 C13 C14 117.7(3)
C12 C13 H13A 121.1
C14 C13 H13A 121.1
C15 C14 C13 122.8(3)
C15 C14 C17 118.7(3)
C13 C14 C17 118.4(3)
C14 C15 C16 121.8(3)
C14 C15 H15A 119.1
C16 C15 H15A 119.1
C15 C16 C11 114.2(3)
C15 C16 Ru1 126.5(2)
C11 C16 Ru1 119.2(2)
C26 C21 C22 110.5(2)
C26 C21 P1 110.9(2)
C22 C21 P1 118.7(2)
C26 C21 H21A 105.2
C22 C21 H21A 105.2
P1 C21 H21A 105.2
C23 C22 C21 110.7(3)
C23 C22 H22A 109.5
C21 C22 H22A 109.5
C23 C22 H22B 109.5
C21 C22 H22B 109.5
H22A C22 H22B 108.1
C24 C23 C22 111.5(3)
C24 C23 H23A 109.3
C22 C23 H23A 109.3
C24 C23 H23B 109.3
C22 C23 H23B 109.3
H23A C23 H23B 108.0
C23 C24 C25 110.2(3)
C23 C24 H24A 109.6
C25 C24 H24A 109.6
C23 C24 H24B 109.6
C25 C24 H24B 109.6
H24A C24 H24B 108.1
C24 C25 C26 110.3(3)
C24 C25 H25A 109.6
C26 C25 H25A 109.6
C24 C25 H25B 109.6
C26 C25 H25B 109.6
H25A C25 H25B 108.1
C25 C26 C21 112.1(3)
C25 C26 H26A 109.2
C21 C26 H26A 109.2
C25 C26 H26B 109.2
C21 C26 H26B 109.2
H26A C26 H26B 107.9
C36 C31 C32 110.2(3)
C36 C31 P1 120.0(3)
C32 C31 P1 104.5(3)
C36 C31 H31A 107.2
C32 C31 H31A 107.2
P1 C31 H31A 107.2
C33 C32 C31 111.2(3)
C33 C32 H32A 109.4
C31 C32 H32A 109.4
C33 C32 H32B 109.4
C31 C32 H32B 109.4
H32A C32 H32B 108.0
C32 C33 C34 110.1(4)
C32 C33 H33A 109.6
C34 C33 H33A 109.6
C32 C33 H33B 109.6
C34 C33 H33B 109.6
H33A C33 H33B 108.2
C35 C34 C33 110.8(4)
C35 C34 H34A 109.5
C33 C34 H34A 109.5
C35 C34 H34B 109.5
C33 C34 H34B 109.5
H34A C34 H34B 108.1
C36 C35 C34 111.6(4)
C36 C35 H35A 109.3
C34 C35 H35A 109.3
C36 C35 H35B 109.3
C34 C35 H35B 109.3
H35A C35 H35B 108.0
C35 C36 C31 111.3(3)
C35 C36 H36A 109.4
C31 C36 H36A 109.4
C35 C36 H36B 109.4
C31 C36 H36B 109.4
H36A C36 H36B 108.0
C36A C31A C32A 110.5(4)
C36A C31A P1 119.7(8)
C32A C31A P1 109.8(7)
C36A C31A H31B 105.2
C32A C31A H31B 105.2
P1 C31A H31B 105.2
C33A C32A C31A 112.0(4)
C33A C32A H32C 109.2
C31A C32A H32C 109.2
C33A C32A H32D 109.2
C31A C32A H32D 109.2
H32C C32A H32D 107.9
C32A C33A C34A 110.1(5)
C32A C33A H33C 109.6
C34A C33A H33C 109.6
C32A C33A H33D 109.6
C34A C33A H33D 109.6
H33C C33A H33D 108.2
C35A C34A C33A 110.2(5)
C35A C34A H34C 109.6
C33A C34A H34C 109.6
C35A C34A H34D 109.6
C33A C34A H34D 109.6
H34C C34A H34D 108.1
C36A C35A C34A 111.7(5)
C36A C35A H35C 109.3
C34A C35A H35C 109.3
C36A C35A H35D 109.3
C34A C35A H35D 109.3
H35C C35A H35D 107.9
C35A C36A C31A 112.6(5)
C35A C36A H36C 109.1
C31A C36A H36C 109.1
C35A C36A H36D 109.1
C31A C36A H36D 109.1
H36C C36A H36D 107.8
C46 C41 C42 109.4(2)
C46 C41 P1 113.13(19)
C42 C41 P1 118.4(2)
C46 C41 H41A 104.8
C42 C41 H41A 104.8
P1 C41 H41A 104.8
C43 C42 C41 109.9(3)
C43 C42 H42A 109.7
C41 C42 H42A 109.7
C43 C42 H42B 109.7
C41 C42 H42B 109.7
H42A C42 H42B 108.2
C44 C43 C42 111.8(3)
C44 C43 H43A 109.3
C42 C43 H43A 109.3
C44 C43 H43B 109.3
C42 C43 H43B 109.3
H43A C43 H43B 107.9
C43 C44 C45 110.8(3)
C43 C44 H44A 109.5
C45 C44 H44A 109.5
C43 C44 H44B 109.5
C45 C44 H44B 109.5
H44A C44 H44B 108.1
C44 C45 C46 111.5(3)
C44 C45 H45A 109.3
C46 C45 H45A 109.3
C44 C45 H45B 109.3
C46 C45 H45B 109.3
H45A C45 H45B 108.0
C41 C46 C45 110.2(2)
C41 C46 H46A 109.6
C45 C46 H46A 109.6
C41 C46 H46B 109.6
C45 C46 H46B 109.6
H46A C46 H46B 108.1
C52 C51 C56 109.7(3)
C52 C51 P2 114.9(2)
C56 C51 P2 116.7(2)
C52 C51 H51A 104.7
C56 C51 H51A 104.7
P2 C51 H51A 104.7
C53 C52 C51 111.6(3)
C53 C52 H52A 109.3
C51 C52 H52A 109.3
C53 C52 H52B 109.3
C51 C52 H52B 109.3
H52A C52 H52B 108.0
C52 C53 C54 111.4(3)
C52 C53 H53A 109.3
C54 C53 H53A 109.3
C52 C53 H53B 109.3
C54 C53 H53B 109.3
H53A C53 H53B 108.0
C55 C54 C53 110.3(3)
C55 C54 H54A 109.6
C53 C54 H54A 109.6
C55 C54 H54B 109.6
C53 C54 H54B 109.6
H54A C54 H54B 108.1
C54 C55 C56 111.9(3)
C54 C55 H55A 109.2
C56 C55 H55A 109.2
C54 C55 H55B 109.2
C56 C55 H55B 109.2
H55A C55 H55B 107.9
C55 C56 C51 111.9(3)
C55 C56 H56A 109.2
C51 C56 H56A 109.2
C55 C56 H56B 109.2
C51 C56 H56B 109.2
H56A C56 H56B 107.9
C62 C61 C66 109.5(3)
C62 C61 P2 113.4(2)
C66 C61 P2 113.7(2)
C62 C61 H61A 106.6
C66 C61 H61A 106.6
P2 C61 H61A 106.6
C61 C62 C63 111.5(3)
C61 C62 H62A 109.3
C63 C62 H62A 109.3
C61 C62 H62B 109.3
C63 C62 H62B 109.3
H62A C62 H62B 108.0
C64 C63 C62 110.7(3)
C64 C63 H63A 109.5
C62 C63 H63A 109.5
C64 C63 H63B 109.5
C62 C63 H63B 109.5
H63A C63 H63B 108.1
C65 C64 C63 111.1(3)
C65 C64 H64A 109.4
C63 C64 H64A 109.4
C65 C64 H64B 109.4
C63 C64 H64B 109.4
H64A C64 H64B 108.0
C64 C65 C66 111.9(3)
C64 C65 H65A 109.2
C66 C65 H65A 109.2
C64 C65 H65B 109.2
C66 C65 H65B 109.2
H65A C65 H65B 107.9
C61 C66 C65 110.9(3)
C61 C66 H66A 109.5
C65 C66 H66A 109.5
C61 C66 H66B 109.5
C65 C66 H66B 109.5
H66A C66 H66B 108.0
C76 C71 C72 108.9(2)
C76 C71 P2 112.6(2)
C72 C71 P2 119.3(2)
C76 C71 H71A 104.9
C72 C71 H71A 104.9
P2 C71 H71A 104.9
C73 C72 C71 109.8(2)
C73 C72 H72A 109.7
C71 C72 H72A 109.7
C73 C72 H72B 109.7
C71 C72 H72B 109.7
H72A C72 H72B 108.2
C74 C73 C72 112.3(3)
C74 C73 H73A 109.1
C72 C73 H73A 109.1
C74 C73 H73B 109.1
C72 C73 H73B 109.1
H73A C73 H73B 107.9
C73 C74 C75 111.7(3)
C73 C74 H74A 109.3
C75 C74 H74A 109.3
C73 C74 H74B 109.3
C75 C74 H74B 109.3
H74A C74 H74B 107.9
C74 C75 C76 110.6(3)
C74 C75 H75A 109.5
C76 C75 H75A 109.5
C74 C75 H75B 109.5
C76 C75 H75B 109.5
H75A C75 H75B 108.1
C71 C76 C75 110.5(3)
C71 C76 H76A 109.6
C75 C76 H76A 109.6
C71 C76 H76B 109.6
C75 C76 H76B 109.6
H76A C76 H76B 108.1

loop_
_geom_bond_atom_site_label_1
_geom_bond_atom_site_label_2
_geom_bond_distance
Ru1 C1 2.002(3)
Ru1 C16 2.043(3)
Ru1 H32B 2.2442
Ru1 P1 2.3704(7)
Ru1 P2 2.3973(7)
Ru1 Cl1 2.4840(7)
P1 C41 1.852(3)
P1 C31 1.854(3)
P1 C21 1.860(3)
P1 C31A 1.861(4)
P2 C61 1.865(3)
P2 C71 1.867(3)
P2 C51 1.868(3)
C17 F2 1.313(5)
C17 F1 1.320(5)
C17 F3 1.336(4)
C17 C14 1.492(5)
N1 N2 1.351(3)
N1 C1 1.379(4)
N1 C2 1.450(4)
N2 N3 1.323(3)
N3 C10 1.354(4)
N3 C9 1.461(4)
C1 C10 1.401(4)
C2 C3 1.517(4)
C2 H2A 0.9900
C2 H2B 0.9900
C3 C8 1.372(5)
C3 C4 1.383(5)
C4 C5 1.391(6)
C4 H4A 0.9500
C5 C6 1.372(7)
C5 H5A 0.9500
C6 C7 1.365(6)
C6 H6A 0.9500
C7 C8 1.387(5)
C7 H7A 0.9500
C8 H8A 0.9500
C9 H9A 0.9800
C9 H9B 0.9800
C9 H9C 0.9800
C10 C11 1.438(4)
C11 C12 1.392(4)
C11 C16 1.436(4)
C12 C13 1.386(5)
C12 H12A 0.9500
C13 C14 1.407(5)
C13 H13A 0.9500
C14 C15 1.374(5)
C15 C16 1.402(4)
C15 H15A 0.9500
C21 C26 1.530(4)
C21 C22 1.544(4)
C21 H21A 1.0000
C22 C23 1.529(4)
C22 H22A 0.9900
C22 H22B 0.9900
C23 C24 1.510(5)
C23 H23A 0.9900
C23 H23B 0.9900
C24 C25 1.527(5)
C24 H24A 0.9900
C24 H24B 0.9900
C25 C26 1.528(4)
C25 H25A 0.9900
C25 H25B 0.9900
C26 H26A 0.9900
C26 H26B 0.9900
C31 C36 1.521(6)
C31 C32 1.541(5)
C31 H31A 1.0000
C32 C33 1.521(5)
C32 H32A 0.9900
C32 H32B 0.9900
C33 C34 1.537(6)
C33 H33A 0.9900
C33 H33B 0.9900
C34 C35 1.515(7)
C34 H34A 0.9900
C34 H34B 0.9900
C35 C36 1.512(6)
C35 H35A 0.9900
C35 H35B 0.9900
C36 H36A 0.9900
C36 H36B 0.9900
C31A C36A 1.521(6)
C31A C32A 1.540(5)
C31A H31B 1.0000
C32A C33A 1.520(6)
C32A H32C 0.9900
C32A H32D 0.9900
C33A C34A 1.538(7)
C33A H33C 0.9900
C33A H33D 0.9900
C34A C35A 1.516(7)
C34A H34C 0.9900
C34A H34D 0.9900
C35A C36A 1.511(6)
C35A H35C 0.9900
C35A H35D 0.9900
C36A H36C 0.9900
C36A H36D 0.9900
C41 C46 1.523(4)
C41 C42 1.540(4)
C41 H41A 1.0000
C42 C43 1.521(4)
C42 H42A 0.9900
C42 H42B 0.9900
C43 C44 1.508(5)
C43 H43A 0.9900
C43 H43B 0.9900
C44 C45 1.525(4)
C44 H44A 0.9900
C44 H44B 0.9900
C45 C46 1.529(4)
C45 H45A 0.9900
C45 H45B 0.9900
C46 H46A 0.9900
C46 H46B 0.9900
C51 C52 1.530(4)
C51 C56 1.532(4)
C51 H51A 1.0000
C52 C53 1.524(5)
C52 H52A 0.9900
C52 H52B 0.9900
C53 C54 1.524(5)
C53 H53A 0.9900
C53 H53B 0.9900
C54 C55 1.512(5)
C54 H54A 0.9900
C54 H54B 0.9900
C55 C56 1.531(4)
C55 H55A 0.9900
C55 H55B 0.9900
C56 H56A 0.9900
C56 H56B 0.9900
C61 C62 1.514(4)
C61 C66 1.532(4)
C61 H61A 1.0000
C62 C63 1.531(4)
C62 H62A 0.9900
C62 H62B 0.9900
C63 C64 1.518(5)
C63 H63A 0.9900
C63 H63B 0.9900
C64 C65 1.509(5)
C64 H64A 0.9900
C64 H64B 0.9900
C65 C66 1.534(5)
C65 H65A 0.9900
C65 H65B 0.9900
C66 H66A 0.9900
C66 H66B 0.9900
C71 C76 1.528(4)
C71 C72 1.538(4)
C71 H71A 1.0000
C72 C73 1.526(4)
C72 H72A 0.9900
C72 H72B 0.9900
C73 C74 1.505(5)
C73 H73A 0.9900
C73 H73B 0.9900
C74 C75 1.530(5)
C74 H74A 0.9900
C74 H74B 0.9900
C75 C76 1.531(5)
C75 H75A 0.9900
C75 H75B 0.9900
C76 H76A 0.9900
C76 H76B 0.9900

loop_
_geom_torsion_atom_site_label_1
_geom_torsion_atom_site_label_2
_geom_torsion_atom_site_label_3
_geom_torsion_atom_site_label_4
_geom_torsion
C1 N1 N2 N3 -1.6(3)
C2 N1 N2 N3 -178.2(2)
N1 N2 N3 C10 0.7(3)
N1 N2 N3 C9 178.8(2)
N2 N1 C1 C10 1.8(3)
C2 N1 C1 C10 177.8(3)
N2 N1 C1 Ru1 -169.6(2)
C2 N1 C1 Ru1 6.4(5)
N2 N1 C2 C3 -64.7(3)
C1 N1 C2 C3 119.3(3)
N1 C2 C3 C8 -9.5(4)
N1 C2 C3 C4 172.3(3)
C8 C3 C4 C5 -0.5(6)
C2 C3 C4 C5 177.8(4)
C3 C4 C5 C6 0.6(7)
C4 C5 C6 C7 -0.1(7)
C5 C6 C7 C8 -0.4(6)
C4 C3 C8 C7 0.0(5)
C2 C3 C8 C7 -178.2(3)
C6 C7 C8 C3 0.5(6)
N2 N3 C10 C1 0.4(3)
C9 N3 C10 C1 -177.4(3)
N2 N3 C10 C11 176.1(3)
C9 N3 C10 C11 -1.7(5)
N1 C1 C10 N3 -1.2(3)
Ru1 C1 C10 N3 172.87(18)
N1 C1 C10 C11 -177.7(2)
Ru1 C1 C10 C11 -3.6(3)
N3 C10 C11 C12 12.8(5)
C1 C10 C11 C12 -171.8(3)
N3 C10 C11 C16 -170.4(3)
C1 C10 C11 C16 5.0(3)
C16 C11 C12 C13 2.1(5)
C10 C11 C12 C13 178.5(3)
C11 C12 C13 C14 1.6(5)
C12 C13 C14 C15 -2.3(5)
C12 C13 C14 C17 -179.2(3)
F2 C17 C14 C15 54.9(4)
F1 C17 C14 C15 177.3(4)
F3 C17 C14 C15 -67.3(5)
F2 C17 C14 C13 -128.2(4)
F1 C17 C14 C13 -5.8(5)
F3 C17 C14 C13 109.7(4)
C13 C14 C15 C16 -0.7(5)
C17 C14 C15 C16 176.2(3)
C14 C15 C16 C11 4.0(4)
C14 C15 C16 Ru1 -173.1(2)
C12 C11 C16 C15 -4.8(4)
C10 C11 C16 C15 178.2(2)
C12 C11 C16 Ru1 172.6(2)
C10 C11 C16 Ru1 -4.4(3)
C41 P1 C21 C26 -59.4(2)
C31 P1 C21 C26 -173.3(2)
C31A P1 C21 C26 -160.0(4)
Ru1 P1 C21 C26 77.8(2)
C41 P1 C21 C22 70.1(3)
C31 P1 C21 C22 -43.7(3)
C31A P1 C21 C22 -30.4(5)
Ru1 P1 C21 C22 -152.6(2)
C26 C21 C22 C23 -53.8(4)
P1 C21 C22 C23 176.4(2)
C21 C22 C23 C24 56.8(4)
C22 C23 C24 C25 -58.6(4)
C23 C24 C25 C26 57.8(4)
C24 C25 C26 C21 -56.4(3)
C22 C21 C26 C25 54.4(3)
P1 C21 C26 C25 -171.8(2)
C41 P1 C31 C36 -25.7(4)
C21 P1 C31 C36 88.5(4)
C31A P1 C31 C36 -42.8(17)
Ru1 P1 C31 C36 -149.9(3)
C41 P1 C31 C32 98.4(3)
C21 P1 C31 C32 -147.4(3)
C31A P1 C31 C32 81.3(17)
Ru1 P1 C31 C32 -25.8(3)
C36 C31 C32 C33 -56.5(5)
P1 C31 C32 C33 173.3(3)
C31 C32 C33 C34 56.7(6)
C32 C33 C34 C35 -56.4(6)
C33 C34 C35 C36 56.5(6)
C34 C35 C36 C31 -56.5(6)
C32 C31 C36 C35 55.7(5)
P1 C31 C36 C35 177.1(3)
C41 P1 C31A C36A 54.3(8)
C31 P1 C31A C36A -142(2)
C21 P1 C31A C36A 165.6(7)
Ru1 P1 C31A C36A -65.2(8)
C41 P1 C31A C32A -176.5(7)
C31 P1 C31A C32A -12.7(14)
C21 P1 C31A C32A -65.2(8)
Ru1 P1 C31A C32A 64.0(8)
C36A C31A C32A C33A -54.0(8)
P1 C31A C32A C33A 171.9(9)
C31A C32A C33A C34A 56.6(9)
C32A C33A C34A C35A -57.5(9)
C33A C34A C35A C36A 57.0(9)
C34A C35A C36A C31A -55.4(9)
C32A C31A C36A C35A 52.8(9)
P1 C31A C36A C35A -178.3(10)
C31 P1 C41 C46 -161.5(2)
C21 P1 C41 C46 89.5(2)
C31A P1 C41 C46 -156.7(5)
Ru1 P1 C41 C46 -47.9(2)
C31 P1 C41 C42 68.6(3)
C21 P1 C41 C42 -40.4(3)
C31A P1 C41 C42 73.4(5)
Ru1 P1 C41 C42 -177.76(18)
C46 C41 C42 C43 58.9(3)
P1 C41 C42 C43 -169.5(2)
C41 C42 C43 C44 -57.6(3)
C42 C43 C44 C45 55.2(4)
C43 C44 C45 C46 -54.8(4)
C42 C41 C46 C45 -58.8(3)
P1 C41 C46 C45 166.9(2)
C44 C45 C46 C41 57.1(3)
C61 P2 C51 C52 173.5(2)
C71 P2 C51 C52 -80.5(3)
Ru1 P2 C51 C52 52.5(3)
C61 P2 C51 C56 -56.0(2)
C71 P2 C51 C56 50.0(3)
Ru1 P2 C51 C56 -176.99(18)
C56 C51 C52 C53 55.6(4)
P2 C51 C52 C53 -170.6(3)
C51 C52 C53 C54 -57.2(5)
C52 C53 C54 C55 56.2(5)
C53 C54 C55 C56 -55.2(4)
C54 C55 C56 C51 55.4(4)
C52 C51 C56 C55 -54.5(4)
P2 C51 C56 C55 172.6(2)
C71 P2 C61 C62 63.3(2)
C51 P2 C61 C62 174.8(2)
Ru1 P2 C61 C62 -58.9(2)
C71 P2 C61 C66 -170.7(2)
C51 P2 C61 C66 -59.2(2)
Ru1 P2 C61 C66 67.1(2)
C66 C61 C62 C63 57.7(3)
P2 C61 C62 C63 -174.1(2)
C61 C62 C63 C64 -57.5(4)
C62 C63 C64 C65 55.2(4)
C63 C64 C65 C66 -54.8(5)
C62 C61 C66 C65 -56.4(4)
P2 C61 C66 C65 175.6(2)
C64 C65 C66 C61 55.7(4)
C61 P2 C71 C76 159.7(2)
C51 P2 C71 C76 54.6(2)
Ru1 P2 C71 C76 -80.5(2)
C61 P2 C71 C72 30.1(3)
C51 P2 C71 C72 -74.9(3)
Ru1 P2 C71 C72 149.9(2)
C76 C71 C72 C73 59.2(3)
P2 C71 C72 C73 -169.6(2)
C71 C72 C73 C74 -56.7(4)
C72 C73 C74 C75 53.9(4)
C73 C74 C75 C76 -53.6(5)
C72 C71 C76 C75 -60.4(3)
P2 C71 C76 C75 165.0(2)
C74 C75 C76 C71 57.4(4)
